data_2020788
loop_
_publ_author_name
'Gungor, Elif'

_publ_section_title
;
 A new stepped tetranuclear copper(II) complex: synthesis, crystal
 structure and photoluminescence properties
;
_journal_coeditor_code LF3047
_journal_issue 5
_journal_name_full 'Acta Crystallographica Section C'
_journal_page_first 393
_journal_page_last 398
_journal_paper_doi 10.1107/S2053229617004946
_journal_volume 73
_journal_year 2017
_chemical_formula_iupac '[Cu4 (C11 H13 N1 O3)4]'
_chemical_formula_moiety 'C44 H52 Cu4 N4 O12'
_chemical_formula_sum 'C44 H52 Cu4 N4 O12'
_chemical_formula_weight 1083.05
_chemical_name_systematic
Bis{\m~3~-3-[(4-methoxy-2-oxidobenzylidene)amino]propanolato}bis{\m~2~-3-[(4-methoxy-2-oxidobenzylidene)amino]propanolato}tetracopper(II)
_space_group_crystal_system monoclinic
_space_group_IT_number 14
_space_group_name_Hall '-P 2ybc'
_space_group_name_H-M_alt 'P 1 21/c 1'
_symmetry_space_group_name_Hall '-P 2ybc'
_symmetry_space_group_name_H-M 'P 1 21/c 1'
_atom_sites_solution_hydrogens geom
_audit_creation_method
;
Olex2 1.2
(compiled 2017.01.04 svn.r3372 for OlexSys, GUI svn.r5292)
;
_cell_angle_alpha 90
_cell_angle_beta 92.5270(10)
_cell_angle_gamma 90
_cell_formula_units_Z 2
_cell_length_a 16.2592(3)
_cell_length_b 14.2078(3)
_cell_length_c 9.2560(2)
_cell_measurement_reflns_used 846
_cell_measurement_temperature 100(2)
_cell_measurement_theta_max 25.47
_cell_measurement_theta_min 2.63
_cell_volume 2136.13(8)
_computing_cell_refinement
;
APEX2 (Bruker, 2007)
;
_computing_data_collection
;
APEX2 (Bruker, 2007)
;
_computing_data_reduction
;
SAINT (Bruker, 2007)
;
_computing_molecular_graphics
;
OLEX2 (Dolomanov <i>et al.</i>,  2009)
;
_computing_publication_material
;
OLEX2 (Dolomanov <i>et al.</i>,  2009) and Mercury (Macrae <i>et
al.</i>,  2006)
;
_computing_structure_refinement
;
SHELXL2016 (Sheldrick, 2015)
;
_computing_structure_solution
;
SHELXS97 (Sheldrick, 2008a)
;
_diffrn_ambient_temperature 99.95
_diffrn_measured_fraction_theta_full 1.000
_diffrn_measured_fraction_theta_max 0.960
_diffrn_measurement_device_type 'Bruker APEXII with a CCD area detector'
_diffrn_measurement_method 'phi and omega scans'
_diffrn_radiation_type MoK\a
_diffrn_radiation_wavelength 0.71073
_diffrn_reflns_av_R_equivalents 0.0382
_diffrn_reflns_limit_h_max 24
_diffrn_reflns_limit_h_min 0
_diffrn_reflns_limit_k_max 0
_diffrn_reflns_limit_k_min -21
_diffrn_reflns_limit_l_max 14
_diffrn_reflns_limit_l_min -14
_diffrn_reflns_number 8050
_diffrn_reflns_theta_full 25.242
_diffrn_reflns_theta_max 33.430
_diffrn_reflns_theta_min 1.254
_exptl_absorpt_coefficient_mu 2.034
_exptl_absorpt_correction_T_max 0.885
_exptl_absorpt_correction_T_min 0.767
_exptl_absorpt_correction_type multi-scan
_exptl_absorpt_process_details
;
(TWINABS; Sheldrick, 2008b)
;
_exptl_crystal_colour violet
_exptl_crystal_density_diffrn 1.684
_exptl_crystal_description plate
_exptl_crystal_F_000 1112
_exptl_crystal_size_max 0.17
_exptl_crystal_size_mid 0.16
_exptl_crystal_size_min 0.06
_refine_diff_density_max 0.742
_refine_diff_density_min -0.576
_refine_ls_extinction_method none
_refine_ls_goodness_of_fit_ref 1.206
_refine_ls_hydrogen_treatment constr
_refine_ls_matrix_type full
_refine_ls_number_parameters 348
_refine_ls_number_reflns 8050
_refine_ls_number_restraints 0
_refine_ls_restrained_S_all 1.206
_refine_ls_R_factor_all 0.0864
_refine_ls_R_factor_gt 0.0510
_refine_ls_shift/su_max 0.001
_refine_ls_shift/su_mean 0.000
_refine_ls_structure_factor_coef Fsqd
_refine_ls_weighting_details 'w=1/[\s^2^(Fo^2^)+(0.0276P)^2^+3.9650P] where P=(Fo^2^+2Fc^2^)/3'
_refine_ls_weighting_scheme calc
_refine_ls_wR_factor_gt 0.1120
_refine_ls_wR_factor_ref 0.1225
_reflns_number_gt 5655
_reflns_number_total 8050
_reflns_threshold_expression 'I > 2\s(I)'
_cod_data_source_file lf3047sup1.cif
_cod_data_source_block I
_cod_database_code 2020788
_shelx_space_group_comment
;
The symmetry employed for this shelxl refinement is uniquely defined
by the following loop, which should always be used as a source of
symmetry information in preference to the above space-group names.
They are only intended as comments.
;

loop_
_space_group_symop_operation_xyz
'x, y, z'
'-x, y+1/2, -z+1/2'
'-x, -y, -z'
'x, -y-1/2, z-1/2'

loop_
_atom_site_type_symbol
_atom_site_label
_atom_site_fract_x
_atom_site_fract_y
_atom_site_fract_z
_atom_site_U_iso_or_equiv
_atom_site_adp_type
_atom_site_calc_flag
_atom_site_occupancy
_atom_site_disorder_assembly
_atom_site_disorder_group
Cu Cu1 0.28607(2) 0.38313(3) 0.07394(4) 0.02378(9) Uani d 1 . .
Cu Cu2 0.47193(2) 0.39545(3) 0.07983(4) 0.02041(9) Uani d 1 . .
O O1 0.37587(12) 0.39379(16) -0.0522(2) 0.0234(4) Uani d 1 . .
O O2 0.21254(12) 0.36940(17) 0.2266(2) 0.0259(5) Uani d 1 . .
O O3 -0.04308(14) 0.3618(2) 0.4600(3) 0.0395(6) Uani d 1 . .
O O4 0.38181(12) 0.36959(15) 0.2028(2) 0.0212(4) Uani d 1 . .
O O5 0.54848(12) 0.42022(15) -0.0683(2) 0.0209(4) Uani d 1 . .
O O6 0.80182(13) 0.38723(17) -0.3068(2) 0.0281(5) Uani d 1 . .
C C1A 0.37454(19) 0.4003(3) -0.2044(3) 0.0276(6) Uani d 0.498(10) A 1
H H1AA 0.416811 0.357716 -0.241990 0.033 Uiso calc 0.498(10) A 1
H H1AB 0.388372 0.465387 -0.232620 0.033 Uiso calc 0.498(10) A 1
C C2A 0.2896(4) 0.3737(6) -0.2724(6) 0.0269(16) Uani d 0.498(10) A 1
H H2AA 0.291195 0.377903 -0.378958 0.032 Uiso calc 0.498(10) A 1
H H2AB 0.276681 0.307856 -0.246951 0.032 Uiso calc 0.498(10) A 1
C C3A 0.2224(4) 0.4381(6) -0.2204(6) 0.0272(18) Uani d 0.498(10) A 1
H H3AA 0.241544 0.504146 -0.223851 0.033 Uiso calc 0.498(10) A 1
H H3AB 0.173068 0.432218 -0.286385 0.033 Uiso calc 0.498(10) A 1
N N1A 0.1998(5) 0.4155(6) -0.0720(9) 0.0237(15) Uani d 0.498(10) A 1
C C4A 0.1229(2) 0.3951(4) -0.0512(4) 0.0562(14) Uani d 0.498(10) A 1
H H4A 0.088119 0.385597 -0.135181 0.067 Uiso calc 0.498(10) A 1
C C1B 0.37454(19) 0.4003(3) -0.2044(3) 0.0276(6) Uani d 0.502(10) A 2
H H1BA 0.387289 0.337842 -0.245317 0.033 Uiso calc 0.502(10) A 2
H H1BB 0.417698 0.444838 -0.233035 0.033 Uiso calc 0.502(10) A 2
C C2B 0.2933(4) 0.4326(7) -0.2652(7) 0.032(2) Uani d 0.502(10) A 2
H H2BA 0.296411 0.439536 -0.371249 0.039 Uiso calc 0.502(10) A 2
H H2BB 0.281232 0.495365 -0.224827 0.039 Uiso calc 0.502(10) A 2
C C3B 0.2240(4) 0.3672(8) -0.2342(7) 0.039(3) Uani d 0.502(10) A 2
H H3BA 0.175549 0.382937 -0.298151 0.047 Uiso calc 0.502(10) A 2
H H3BB 0.240552 0.301775 -0.255513 0.047 Uiso calc 0.502(10) A 2
N N1B 0.2012(5) 0.3740(7) -0.0797(9) 0.0277(17) Uani d 0.502(10) A 2
C C4B 0.1229(2) 0.3951(4) -0.0512(4) 0.0562(14) Uani d 0.502(10) A 2
H H4B 0.088958 0.418564 -0.129298 0.067 Uiso calc 0.502(10) A 2
C C5 0.0860(2) 0.3856(3) 0.0843(3) 0.0350(8) Uani d 1 . .
C C6 0.13247(18) 0.3733(2) 0.2178(3) 0.0262(6) Uani d 1 . .
C C7 0.08859(18) 0.3640(2) 0.3459(3) 0.0266(6) Uani d 1 . .
H H7 0.117980 0.354849 0.435751 0.032 Uiso calc 1 . .
C C8 0.0033(2) 0.3682(3) 0.3419(4) 0.0314(7) Uani d 1 . .
C C9 -0.0422(2) 0.3796(3) 0.2103(4) 0.0387(9) Uani d 1 . .
H H9 -0.100637 0.381171 0.208214 0.046 Uiso calc 1 . .
C C10 -0.0011(2) 0.3882(3) 0.0860(4) 0.0419(9) Uani d 1 . .
H H10 -0.031936 0.396385 -0.002756 0.050 Uiso calc 1 . .
C C11 -0.0017(2) 0.3665(3) 0.5997(4) 0.0381(9) Uani d 1 . .
H H11A 0.034693 0.311966 0.613042 0.057 Uiso calc 1 . .
H H11B -0.042486 0.366416 0.674618 0.057 Uiso calc 1 . .
H H11C 0.030915 0.424460 0.607071 0.057 Uiso calc 1 . .
C C12A 0.38366(19) 0.3635(2) 0.3554(3) 0.0243(6) Uani d 0.685(9) B 1
H H12A 0.335667 0.326734 0.385629 0.029 Uiso calc 0.685(9) B 1
H H12B 0.379671 0.427521 0.396816 0.029 Uiso calc 0.685(9) B 1
C C13A 0.4644(3) 0.3157(3) 0.4149(4) 0.0220(11) Uani d 0.685(9) B 1
H H13A 0.461564 0.307797 0.520789 0.026 Uiso calc 0.685(9) B 1
H H13B 0.468442 0.252237 0.371564 0.026 Uiso calc 0.685(9) B 1
C C14A 0.5412(3) 0.3707(5) 0.3836(5) 0.0247(11) Uani d 0.685(9) B 1
H H14A 0.534321 0.436425 0.416470 0.030 Uiso calc 0.685(9) B 1
H H14B 0.588457 0.343250 0.439901 0.030 Uiso calc 0.685(9) B 1
N N2A 0.5596(5) 0.3712(5) 0.2307(9) 0.0200(12) Uani d 0.685(9) B 1
C C15A 0.62992(19) 0.3384(3) 0.1943(3) 0.0295(7) Uani d 0.685(9) B 1
H H15A 0.661471 0.305734 0.267187 0.035 Uiso calc 0.685(9) B 1
C C12B 0.38366(19) 0.3635(2) 0.3554(3) 0.0243(6) Uani d 0.315(9) B 2
H H12C 0.370098 0.298446 0.384172 0.029 Uiso calc 0.315(9) B 2
H H12D 0.341392 0.406034 0.393091 0.029 Uiso calc 0.315(9) B 2
C C13B 0.4644(6) 0.3892(7) 0.4192(9) 0.024(2) Uani d 0.315(9) B 2
H H13C 0.463252 0.386990 0.525997 0.028 Uiso calc 0.315(9) B 2
H H13D 0.478656 0.454041 0.390333 0.028 Uiso calc 0.315(9) B 2
C C14B 0.5283(7) 0.3209(11) 0.3675(10) 0.028(3) Uani d 0.315(9) B 2
H H14C 0.578366 0.324293 0.432046 0.033 Uiso calc 0.315(9) B 2
H H14D 0.506479 0.255901 0.371196 0.033 Uiso calc 0.315(9) B 2
N N2B 0.5494(11) 0.3433(11) 0.2190(19) 0.017(3) Uani d 0.315(9) B 2
C C15B 0.62992(19) 0.3384(3) 0.1943(3) 0.0295(7) Uani d 0.315(9) B 2
H H15B 0.666680 0.328994 0.275680 0.035 Uiso calc 0.315(9) B 2
C C16 0.66532(17) 0.3459(2) 0.0556(3) 0.0220(5) Uani d 1 . .
C C17 0.62523(17) 0.3916(2) -0.0659(3) 0.0200(5) Uani d 1 . .
C C18 0.67166(17) 0.4068(2) -0.1896(3) 0.0211(5) Uani d 1 . .
H H18 0.647335 0.438772 -0.270845 0.025 Uiso calc 1 . .
C C19 0.75224(17) 0.3755(2) -0.1934(3) 0.0215(5) Uani d 1 . .
C C20 0.79026(19) 0.3267(2) -0.0757(3) 0.0268(6) Uani d 1 . .
H H20 0.844686 0.302990 -0.081051 0.032 Uiso calc 1 . .
C C21 0.74726(18) 0.3143(2) 0.0454(3) 0.0245(6) Uani d 1 . .
H H21 0.773215 0.283350 0.126147 0.029 Uiso calc 1 . .
C C22 0.7697(2) 0.4359(3) -0.4321(3) 0.0306(7) Uani d 1 . .
H H22A 0.719692 0.404220 -0.469695 0.046 Uiso calc 1 . .
H H22B 0.810852 0.436109 -0.506282 0.046 Uiso calc 1 . .
H H22C 0.756497 0.500918 -0.406097 0.046 Uiso calc 1 . .

loop_
_atom_site_aniso_label
_atom_site_aniso_U_11
_atom_site_aniso_U_22
_atom_site_aniso_U_33
_atom_site_aniso_U_12
_atom_site_aniso_U_13
_atom_site_aniso_U_23
Cu1 0.01875(17) 0.0373(2) 0.01511(15) -0.00328(15) -0.00174(12) 0.00247(14)
Cu2 0.01825(16) 0.02807(19) 0.01484(14) 0.00302(14) 0.00010(11) 0.00193(13)
O1 0.0210(9) 0.0340(12) 0.0150(8) 0.0007(9) 0.0003(7) 0.0001(8)
O2 0.0151(9) 0.0426(13) 0.0198(9) -0.0014(9) -0.0014(7) 0.0038(9)
O3 0.0197(11) 0.0725(19) 0.0263(11) -0.0028(11) 0.0006(9) -0.0019(12)
O4 0.0196(9) 0.0286(11) 0.0153(8) 0.0004(8) -0.0003(7) 0.0039(8)
O5 0.0165(9) 0.0272(11) 0.0191(9) 0.0030(7) 0.0015(7) 0.0019(8)
O6 0.0213(10) 0.0393(13) 0.0239(10) 0.0025(9) 0.0034(8) 0.0025(9)
C1A 0.0273(15) 0.0387(18) 0.0167(12) 0.0018(13) 0.0003(10) 0.0051(12)
C2A 0.037(4) 0.028(4) 0.016(2) -0.002(3) -0.005(2) -0.001(2)
C3A 0.031(3) 0.036(5) 0.014(2) -0.010(3) -0.004(2) 0.007(2)
N1A 0.026(3) 0.029(4) 0.016(2) -0.001(3) 0.000(2) 0.002(3)
C4A 0.0244(16) 0.123(5) 0.0200(15) -0.010(2) -0.0071(13) 0.008(2)
C1B 0.0273(15) 0.0387(18) 0.0167(12) 0.0018(13) 0.0003(10) 0.0051(12)
C2B 0.033(4) 0.049(6) 0.015(3) -0.007(3) -0.003(2) 0.006(3)
C3B 0.024(3) 0.075(7) 0.019(3) -0.022(4) -0.007(2) 0.007(3)
N1B 0.026(3) 0.041(5) 0.015(2) -0.005(4) -0.004(2) 0.000(4)
C4B 0.0244(16) 0.123(5) 0.0200(15) -0.010(2) -0.0071(13) 0.008(2)
C5 0.0222(14) 0.061(2) 0.0211(13) -0.0102(15) -0.0040(11) 0.0069(15)
C6 0.0180(12) 0.0384(18) 0.0218(12) -0.0037(12) -0.0029(10) 0.0003(12)
C7 0.0190(13) 0.0402(18) 0.0205(12) -0.0015(12) -0.0017(10) 0.0017(12)
C8 0.0213(14) 0.046(2) 0.0265(14) -0.0058(13) -0.0023(11) 0.0015(14)
C9 0.0196(14) 0.067(3) 0.0295(16) -0.0015(16) -0.0045(12) 0.0004(16)
C10 0.0246(15) 0.071(3) 0.0291(16) -0.0043(17) -0.0092(13) 0.0050(17)
C11 0.0206(14) 0.069(3) 0.0252(14) 0.0034(15) 0.0018(12) 0.0017(16)
C12A 0.0237(14) 0.0331(16) 0.0161(11) 0.0001(12) 0.0010(10) 0.0045(11)
C13A 0.025(2) 0.027(3) 0.0135(16) -0.0014(17) 0.0015(14) 0.0048(15)
C14A 0.022(2) 0.037(3) 0.0148(18) -0.008(2) -0.0009(15) 0.0012(19)
N2A 0.018(3) 0.025(4) 0.017(2) -0.006(2) -0.0037(17) -0.002(2)
C15A 0.0240(14) 0.0435(19) 0.0205(13) 0.0037(13) -0.0043(11) 0.0085(13)
C12B 0.0237(14) 0.0331(16) 0.0161(11) 0.0001(12) 0.0010(10) 0.0045(11)
C13B 0.029(5) 0.026(6) 0.015(4) -0.006(4) 0.001(3) -0.002(3)
C14B 0.034(6) 0.041(7) 0.008(3) -0.001(5) -0.004(3) 0.004(4)
N2B 0.012(5) 0.025(8) 0.013(4) -0.007(5) -0.002(3) -0.006(5)
C15B 0.0240(14) 0.0435(19) 0.0205(13) 0.0037(13) -0.0043(11) 0.0085(13)
C16 0.0200(13) 0.0252(14) 0.0205(12) 0.0022(11) 0.0002(10) 0.0027(11)
C17 0.0206(12) 0.0205(13) 0.0186(11) 0.0004(11) -0.0015(9) -0.0024(10)
C18 0.0201(12) 0.0241(14) 0.0189(11) 0.0024(10) 0.0008(10) 0.0006(10)
C19 0.0183(12) 0.0247(14) 0.0220(12) -0.0009(10) 0.0052(10) -0.0008(10)
C20 0.0187(13) 0.0317(17) 0.0299(14) 0.0046(12) -0.0012(11) -0.0002(12)
C21 0.0177(12) 0.0297(16) 0.0257(13) 0.0039(11) -0.0028(10) 0.0035(12)
C22 0.0261(15) 0.0434(19) 0.0226(13) 0.0030(14) 0.0056(11) 0.0028(13)

loop_
_atom_type_symbol
_atom_type_description
_atom_type_scat_dispersion_real
_atom_type_scat_dispersion_imag
_atom_type_scat_source
C C 0.0033 0.0016 'International Tables Vol C Tables 4.2.6.8 and 6.1.1.4'
H H 0.0000 0.0000 'International Tables Vol C Tables 4.2.6.8 and 6.1.1.4'
N N 0.0061 0.0033 'International Tables Vol C Tables 4.2.6.8 and 6.1.1.4'
O O 0.0106 0.0060 'International Tables Vol C Tables 4.2.6.8 and 6.1.1.4'
Cu Cu 0.3201 1.2651 'International Tables Vol C Tables 4.2.6.8 and 6.1.1.4'

loop_
_geom_angle_atom_site_label_1
_geom_angle_atom_site_label_2
_geom_angle_atom_site_label_3
_geom_angle
_geom_angle_publ_flag
O1 Cu1 Cu2 38.62(6) ?
O1 Cu1 N1A 95.9(2) y
O2 Cu1 Cu2 130.78(6) ?
O2 Cu1 N1A 94.7(3) y
O4 Cu1 Cu2 38.38(6) ?
O4 Cu1 N1A 169.7(3) y
O1 Cu1 N1B 95.5(3) y
O2 Cu1 N1B 95.0(3) y
O4 Cu1 N1B 167.0(3) y
O2 Cu1 O1 169.33(9) y
O2 Cu1 O4 92.70(8) y
O1 Cu1 O4 76.63(8) y
N1A Cu1 Cu2 133.1(2) ?
N1B Cu1 Cu2 134.0(3) ?
O1 Cu2 Cu1 38.03(6) ?
O1 Cu2 N2A 167.4(2) y
O4 Cu2 Cu1 38.35(6) ?
O4 Cu2 N2A 95.3(3) y
O5 Cu2 Cu1 132.43(6) ?
O5 Cu2 N2A 93.8(3) y
N2B Cu2 O1 155.3(4) y
N2B Cu2 O4 91.4(5) y
N2B Cu2 O5 97.1(5) y
O4 Cu2 O1 76.01(8) y
O5 Cu2 O1 94.66(8) y
O5 Cu2 O4 170.65(8) y
N2A Cu2 Cu1 133.6(3) ?
N2B Cu2 Cu1 128.2(5) ?
Cu1 O1 Cu2 103.34(9) y
C1A O1 Cu1 129.45(18) ?
C1A O1 Cu2 127.20(18) ?
C1B O1 Cu1 129.45(18) ?
C1B O1 Cu2 127.20(18) ?
C6 O2 Cu1 127.56(19) ?
C8 O3 C11 117.9(3) ?
Cu1 O4 Cu2 103.27(9) y
C12A O4 Cu1 127.22(18) ?
C12A O4 Cu2 128.12(18) ?
C12B O4 Cu1 127.22(18) ?
C12B O4 Cu2 128.12(18) ?
C17 O5 Cu2 125.17(18) ?
C19 O6 C22 118.5(2) ?
O1 C1A H1AA 109.3 ?
O1 C1A H1AB 109.3 ?
O1 C1A C2A 111.5(3) ?
H1AA C1A H1AB 108.0 ?
C2A C1A H1AA 109.3 ?
C2A C1A H1AB 109.3 ?
C1A C2A H2AA 109.3 ?
C1A C2A H2AB 109.3 ?
H2AA C2A H2AB 108.0 ?
C3A C2A C1A 111.6(6) ?
C3A C2A H2AA 109.3 ?
C3A C2A H2AB 109.3 ?
C2A C3A H3AA 109.2 ?
C2A C3A H3AB 109.2 ?
H3AA C3A H3AB 107.9 ?
N1A C3A C2A 112.2(6) ?
N1A C3A H3AA 109.2 ?
N1A C3A H3AB 109.2 ?
C3A N1A Cu1 119.6(6) ?
C4A N1A Cu1 120.5(5) ?
C4A N1A C3A 117.8(7) ?
N1A C4A H4A 116.7 ?
N1A C4A C5 126.5(5) ?
C5 C4A H4A 116.7 ?
O1 C1B H1BA 109.2 ?
O1 C1B H1BB 109.2 ?
O1 C1B C2B 111.9(3) ?
H1BA C1B H1BB 107.9 ?
C2B C1B H1BA 109.2 ?
C2B C1B H1BB 109.2 ?
C1B C2B H2BA 108.9 ?
C1B C2B H2BB 108.9 ?
C1B C2B C3B 113.5(7) ?
H2BA C2B H2BB 107.7 ?
C3B C2B H2BA 108.9 ?
C3B C2B H2BB 108.9 ?
C2B C3B H3BA 109.4 ?
C2B C3B H3BB 109.4 ?
H3BA C3B H3BB 108.0 ?
N1B C3B C2B 111.3(6) ?
N1B C3B H3BA 109.4 ?
N1B C3B H3BB 109.4 ?
C3B N1B Cu1 120.4(6) ?
C4B N1B Cu1 119.4(5) ?
C4B N1B C3B 118.6(6) ?
N1B C4B H4B 116.9 ?
N1B C4B C5 126.3(5) ?
C5 C4B H4B 116.9 ?
C4A C5 C6 123.2(3) ?
C4B C5 C6 123.2(3) ?
C10 C5 C4A 117.9(3) ?
C10 C5 C4B 117.9(3) ?
C10 C5 C6 118.9(3) ?
O2 C6 C5 123.2(3) ?
O2 C6 C7 118.9(3) ?
C7 C6 C5 117.9(3) ?
C6 C7 H7 119.5 ?
C8 C7 C6 120.9(3) ?
C8 C7 H7 119.5 ?
O3 C8 C7 124.4(3) ?
O3 C8 C9 114.5(3) ?
C7 C8 C9 121.0(3) ?
C8 C9 H9 120.5 ?
C10 C9 C8 118.9(3) ?
C10 C9 H9 120.5 ?
C5 C10 H10 118.9 ?
C9 C10 C5 122.3(3) ?
C9 C10 H10 118.9 ?
O3 C11 H11A 109.5 ?
O3 C11 H11B 109.5 ?
O3 C11 H11C 109.5 ?
H11A C11 H11B 109.5 ?
H11A C11 H11C 109.5 ?
H11B C11 H11C 109.5 ?
O4 C12A H12A 109.4 ?
O4 C12A H12B 109.4 ?
O4 C12A C13A 111.1(3) ?
H12A C12A H12B 108.0 ?
C13A C12A H12A 109.4 ?
C13A C12A H12B 109.4 ?
C12A C13A H13A 108.9 ?
C12A C13A H13B 108.9 ?
H13A C13A H13B 107.7 ?
C14A C13A C12A 113.4(4) ?
C14A C13A H13A 108.9 ?
C14A C13A H13B 108.9 ?
C13A C14A H14A 108.9 ?
C13A C14A H14B 108.9 ?
H14A C14A H14B 107.7 ?
N2A C14A C13A 113.3(4) ?
N2A C14A H14A 108.9 ?
N2A C14A H14B 108.9 ?
C14A N2A Cu2 120.8(6) ?
C15A N2A Cu2 119.7(6) ?
C15A N2A C14A 118.2(7) ?
N2A C15A H15A 116.5 ?
N2A C15A C16 126.9(5) ?
C16 C15A H15A 116.5 ?
O4 C12B H12C 109.3 ?
O4 C12B H12D 109.3 ?
O4 C12B C13B 111.6(4) ?
H12C C12B H12D 108.0 ?
C13B C12B H12C 109.3 ?
C13B C12B H12D 109.3 ?
C12B C13B H13C 109.8 ?
C12B C13B H13D 109.8 ?
C12B C13B C14B 109.2(8) ?
H13C C13B H13D 108.3 ?
C14B C13B H13C 109.8 ?
C14B C13B H13D 109.8 ?
C13B C14B H14C 109.6 ?
C13B C14B H14D 109.6 ?
H14C C14B H14D 108.1 ?
N2B C14B C13B 110.4(11) ?
N2B C14B H14C 109.6 ?
N2B C14B H14D 109.6 ?
C14B N2B Cu2 122.8(12) ?
C15B N2B Cu2 121.7(12) ?
C15B N2B C14B 114.8(14) ?
N2B C15B H15B 117.2 ?
N2B C15B C16 125.6(8) ?
C16 C15B H15B 117.2 ?
C17 C16 C15A 123.4(3) ?
C17 C16 C15B 123.4(3) ?
C21 C16 C15A 116.9(3) ?
C21 C16 C15B 116.9(3) ?
C21 C16 C17 119.3(3) ?
O5 C17 C16 123.6(3) ?
O5 C17 C18 118.7(2) ?
C18 C17 C16 117.7(3) ?
C17 C18 H18 119.7 ?
C19 C18 C17 120.7(3) ?
C19 C18 H18 119.7 ?
O6 C19 C18 124.9(3) ?
O6 C19 C20 113.7(3) ?
C18 C19 C20 121.4(3) ?
C19 C20 H20 120.8 ?
C21 C20 C19 118.5(3) ?
C21 C20 H20 120.8 ?
C16 C21 H21 118.8 ?
C20 C21 C16 122.4(3) ?
C20 C21 H21 118.8 ?
O6 C22 H22A 109.5 ?
O6 C22 H22B 109.5 ?
O6 C22 H22C 109.5 ?
H22A C22 H22B 109.5 ?
H22A C22 H22C 109.5 ?
H22B C22 H22C 109.5 ?

loop_
_geom_bond_atom_site_label_1
_geom_bond_atom_site_label_2
_geom_bond_site_symmetry_2
_geom_bond_distance
_geom_bond_publ_flag
Cu1 O1 . 1.916(2) y
Cu1 O2 . 1.900(2) y
Cu1 O4 . 1.928(2) y
Cu1 N1A . 1.959(8) y
Cu1 N1B . 1.942(8) y
Cu2 O1 . 1.941(2) y
Cu2 O4 . 1.930(2) y
Cu2 O5 . 1.9242(19) y
Cu2 O5 3_665 2.641(2) y
Cu2 N2A . 1.982(9) y
Cu2 N2B . 1.91(2) y
Cu1 Cu2 . 3.0251(5) y
Cu2 Cu2 3_665 3.459(5) y
O1 C1A . 1.410(3) ?
O1 C1B . 1.410(3) ?
O2 C6 . 1.302(4) ?
O3 C8 . 1.359(4) ?
O3 C11 . 1.433(4) ?
O4 C12A . 1.414(3) ?
O4 C12B . 1.414(3) ?
O5 C17 . 1.312(3) ?
O6 C19 . 1.362(3) ?
O6 C22 . 1.429(4) ?
C1A H1AA . 0.9900 ?
C1A H1AB . 0.9900 ?
C1A C2A . 1.539(7) ?
C2A H2AA . 0.9900 ?
C2A H2AB . 0.9900 ?
C2A C3A . 1.519(11) ?
C3A H3AA . 0.9900 ?
C3A H3AB . 0.9900 ?
C3A N1A . 1.473(10) ?
N1A C4A . 1.306(9) ?
C4A H4A . 0.9500 ?
C4A C5 . 1.420(5) ?
C1B H1BA . 0.9900 ?
C1B H1BB . 0.9900 ?
C1B C2B . 1.486(8) ?
C2B H2BA . 0.9900 ?
C2B H2BB . 0.9900 ?
C2B C3B . 1.497(12) ?
C3B H3BA . 0.9900 ?
C3B H3BB . 0.9900 ?
C3B N1B . 1.497(10) ?
N1B C4B . 1.345(10) ?
C4B H4B . 0.9500 ?
C4B C5 . 1.420(5) ?
C5 C6 . 1.430(4) ?
C5 C10 . 1.418(5) ?
C6 C7 . 1.416(4) ?
C7 H7 . 0.9500 ?
C7 C8 . 1.387(4) ?
C8 C9 . 1.406(5) ?
C9 H9 . 0.9500 ?
C9 C10 . 1.361(5) ?
C10 H10 . 0.9500 ?
C11 H11A . 0.9800 ?
C11 H11B . 0.9800 ?
C11 H11C . 0.9800 ?
C12A H12A . 0.9900 ?
C12A H12B . 0.9900 ?
C12A C13A . 1.558(5) ?
C13A H13A . 0.9900 ?
C13A H13B . 0.9900 ?
C13A C14A . 1.511(7) ?
C14A H14A . 0.9900 ?
C14A H14B . 0.9900 ?
C14A N2A . 1.459(10) ?
N2A C15A . 1.293(10) ?
C15A H15A . 0.9500 ?
C15A C16 . 1.434(4) ?
C12B H12C . 0.9900 ?
C12B H12D . 0.9900 ?
C12B C13B . 1.462(10) ?
C13B H13C . 0.9900 ?
C13B H13D . 0.9900 ?
C13B C14B . 1.514(16) ?
C14B H14C . 0.9900 ?
C14B H14D . 0.9900 ?
C14B N2B . 1.47(2) ?
N2B C15B . 1.341(18) ?
C15B H15B . 0.9500 ?
C15B C16 . 1.434(4) ?
C16 C17 . 1.430(4) ?
C16 C21 . 1.413(4) ?
C17 C18 . 1.416(4) ?
C18 H18 . 0.9500 ?
C18 C19 . 1.385(4) ?
C19 C20 . 1.410(4) ?
C20 H20 . 0.9500 ?
C20 C21 . 1.359(4) ?
C21 H21 . 0.9500 ?
C22 H22A . 0.9800 ?
C22 H22B . 0.9800 ?
C22 H22C . 0.9800 ?

loop_
_geom_hbond_atom_site_label_D
_geom_hbond_atom_site_label_H
_geom_hbond_atom_site_label_A
_geom_hbond_site_symmetry_A
_geom_hbond_distance_DH
_geom_hbond_distance_HA
_geom_hbond_distance_DA
_geom_hbond_angle_DHA
_geom_hbond_publ_flag
C3B H3BB O2 4_565 0.99 2.48 3.385(12) 152 yes
C11 H11B O6 1_456 0.98 2.56 3.359(4) 138 yes
C12A H12A O2 . 0.99 2.51 2.979(4) 109 yes
C21 H21 O6 4_566 0.95 2.54 3.279(4) 135 yes
C22 H22C O2 3_665 0.98 2.52 3.362(4) 144 yes

_cod_database_fobs_code 2020788
